data_7008512
loop_
_publ_author_name
'Siemeling, Ulrich'
'Bausch, Kirstin'
'Fink, Heinrich'
'Bruhn, Clemens'
'Baldus, Marc'
'Angerstein, Brigitta'
'Plessow, Regina'
'Brockhinke, Andreas'

_publ_section_title
;
 Platinum(II) 1,10-phenanthroline complexes of acetylides containing
 redox-active groups.
;
_journal_issue 14
_journal_name_full 'Dalton transactions (Cambridge, England : 2003)'
_journal_page_first 2365
_journal_page_last 2374
_journal_paper_doi 10.1039/b503794h
_journal_year 2005
_chemical_formula_moiety 'C38 H36 Cl2 N2 Pt, 2(C1 H1 Cl3)'
_chemical_formula_sum 'C40 H38 Cl8 N2 Pt'
_chemical_formula_weight 1025.41
_chemical_name_systematic
;
?
;
_space_group_IT_number 2
_symmetry_cell_setting triclinic
_symmetry_Int_Tables_number 2
_symmetry_space_group_name_Hall '-P 1'
_symmetry_space_group_name_H-M 'P -1'
_atom_sites_solution_hydrogens geom
_atom_sites_solution_primary direct
_atom_sites_solution_secondary difmap
_audit_creation_method SHELXL-97
_cell_angle_alpha 101.134(6)
_cell_angle_beta 99.895(6)
_cell_angle_gamma 95.782(6)
_cell_formula_units_Z 2
_cell_length_a 10.3536(8)
_cell_length_b 14.2486(11)
_cell_length_c 14.9567(11)
_cell_measurement_reflns_used 28264
_cell_measurement_temperature 200(2)
_cell_measurement_theta_max 28.36
_cell_measurement_theta_min 1.47
_cell_volume 2112.2(3)
_computing_structure_refinement 'SHELXL-97 (Sheldrick, 1997)'
_computing_structure_solution 'SHELXS-97 (Sheldrick, 1990)'
_diffrn_ambient_temperature 200(2)
_diffrn_detector 'image plate (34 cm diameter)'
_diffrn_detector_area_resol_mean 6.67
_diffrn_detector_type STOE
_diffrn_measured_fraction_theta_full 0.990
_diffrn_measured_fraction_theta_max 0.990
_diffrn_measurement_details ' 210 frames, detector distance = 110 mm'
_diffrn_measurement_device '2-circle goniometer'
_diffrn_measurement_device_type 'STOE IPDS 2'
_diffrn_measurement_method 'rotation method'
_diffrn_radiation_collimation '0.5 mm diameter, multiple pinhole'
_diffrn_radiation_monochromator 'plane graphite'
_diffrn_radiation_polarisn_norm 0
_diffrn_radiation_type 'Mo K\a'
_diffrn_radiation_wavelength 0.71073
_diffrn_reflns_av_R_equivalents 0.0599
_diffrn_reflns_av_sigmaI/netI 0.0446
_diffrn_reflns_limit_h_max 12
_diffrn_reflns_limit_h_min -11
_diffrn_reflns_limit_k_max 16
_diffrn_reflns_limit_k_min -16
_diffrn_reflns_limit_l_max 17
_diffrn_reflns_limit_l_min -17
_diffrn_reflns_number 23178
_diffrn_reflns_theta_full 24.99
_diffrn_reflns_theta_max 24.99
_diffrn_reflns_theta_min 1.47
_diffrn_source 'sealed X-ray tube, 12 x 0.4 mm long-fine focus'
_diffrn_source_current 30
_diffrn_source_power 1.50
_diffrn_source_voltage 50
_exptl_absorpt_coefficient_mu 3.858
_exptl_absorpt_correction_T_max 0.4623
_exptl_absorpt_correction_T_min 0.2465
_exptl_absorpt_correction_type integration
_exptl_absorpt_process_details 'X-red (Stoe, 2004)'
_exptl_crystal_colour orange
_exptl_crystal_density_diffrn 1.612
_exptl_crystal_density_method 'not measured'
_exptl_crystal_description prism
_exptl_crystal_F_000 1012
_exptl_crystal_size_max 0.54
_exptl_crystal_size_mid 0.28
_exptl_crystal_size_min 0.22
_refine_diff_density_max 1.001
_refine_diff_density_min -1.529
_refine_diff_density_rms 0.103
_refine_ls_extinction_coef 0.00182(19)
_refine_ls_extinction_expression Fc^*^=kFc[1+0.001xFc^2^\l^3^/sin(2\q)]^-1/4^
_refine_ls_extinction_method SHELXL
_refine_ls_goodness_of_fit_ref 1.006
_refine_ls_hydrogen_treatment constr
_refine_ls_matrix_type full
_refine_ls_number_parameters 498
_refine_ls_number_reflns 7356
_refine_ls_number_restraints 6
_refine_ls_restrained_S_all 1.006
_refine_ls_R_factor_all 0.0328
_refine_ls_R_factor_gt 0.0285
_refine_ls_shift/su_max 0.001
_refine_ls_shift/su_mean 0.000
_refine_ls_structure_factor_coef Fsqd
_refine_ls_weighting_details 'calc w=1/[\s^2^(Fo^2^)+(0.0454P)^2^+0.0000P] where P=(Fo^2^+2Fc^2^)/3'
_refine_ls_weighting_scheme calc
_refine_ls_wR_factor_gt 0.0709
_refine_ls_wR_factor_ref 0.0721
_reflns_number_gt 6621
_reflns_number_total 7356
_reflns_threshold_expression >2sigma(I)
_cod_data_source_file b503794h.txt
_cod_data_source_block i0002
_cod_original_sg_symbol_H-M P-1
_cod_database_code 7008512

loop_
_symmetry_equiv_pos_as_xyz
'x, y, z'
'-x, -y, -z'

loop_
_atom_site_label
_atom_site_type_symbol
_atom_site_fract_x
_atom_site_fract_y
_atom_site_fract_z
_atom_site_U_iso_or_equiv
_atom_site_adp_type
_atom_site_occupancy
_atom_site_symmetry_multiplicity
_atom_site_calc_flag
_atom_site_refinement_flags
_atom_site_disorder_assembly
_atom_site_disorder_group
C1 C 0.6748(4) 0.5442(3) 0.3522(3) 0.0436(9) Uani 1 1 d . . .
H1A H 0.6045 0.5271 0.2995 0.052 Uiso 1 1 calc R . .
C2 C 0.7741(4) 0.6189(3) 0.3540(3) 0.0450(9) Uani 1 1 d . . .
C3 C 0.8762(4) 0.6458(3) 0.4314(3) 0.0436(9) Uani 1 1 d . . .
C4 C 0.8790(4) 0.5932(3) 0.5041(3) 0.0404(8) Uani 1 1 d . . .
C5 C 0.9805(4) 0.6117(3) 0.5849(3) 0.0468(9) Uani 1 1 d . . .
H5A H 1.0529 0.6610 0.5925 0.056 Uiso 1 1 calc R . .
C6 C 0.9748(4) 0.5594(3) 0.6514(3) 0.0466(9) Uani 1 1 d . . .
H6A H 1.0439 0.5731 0.7048 0.056 Uiso 1 1 calc R . .
C7 C 0.8696(4) 0.4853(3) 0.6437(3) 0.0413(8) Uani 1 1 d . . .
C8 C 0.8553(4) 0.4304(3) 0.7128(3) 0.0444(9) Uani 1 1 d . A .
C9 C 0.7455(4) 0.3608(3) 0.6977(3) 0.0473(10) Uani 1 1 d . . .
C10 C 0.6532(4) 0.3461(3) 0.6155(3) 0.0463(9) Uani 1 1 d . A .
H10A H 0.5790 0.2977 0.6056 0.056 Uiso 1 1 calc R . .
C11 C 0.7698(4) 0.4656(3) 0.5646(2) 0.0377(8) Uani 1 1 d . A .
C12 C 0.7750(4) 0.5200(3) 0.4941(2) 0.0375(8) Uani 1 1 d . . .
C13 C 0.9776(5) 0.7259(3) 0.4421(3) 0.0489(10) Uani 1 1 d . . .
C14 C 1.0602(5) 0.7929(3) 0.4606(3) 0.0537(11) Uani 1 1 d . . .
C15 C 1.1622(5) 0.8760(3) 0.4874(3) 0.0533(11) Uani 1 1 d . . .
C16 C 1.1433(5) 0.9582(4) 0.4518(4) 0.0641(13) Uani 1 1 d . . .
H16A H 1.0638 0.9598 0.4100 0.077 Uiso 1 1 calc R . .
C17 C 1.2409(6) 1.0374(4) 0.4778(5) 0.0771(16) Uani 1 1 d . . .
H17A H 1.2281 1.0935 0.4537 0.093 Uiso 1 1 calc R . .
C18 C 1.3559(6) 1.0355(4) 0.5380(5) 0.0761(16) Uani 1 1 d . . .
H18A H 1.4218 1.0906 0.5561 0.091 Uiso 1 1 calc R . .
C19 C 1.3764(6) 0.9536(5) 0.5724(4) 0.0791(16) Uani 1 1 d . . .
H19A H 1.4570 0.9521 0.6132 0.095 Uiso 1 1 calc R . .
C20 C 1.2793(6) 0.8740(4) 0.5475(4) 0.0689(14) Uani 1 1 d . . .
H20A H 1.2929 0.8180 0.5716 0.083 Uiso 1 1 calc R . .
C21 C 0.9566(5) 0.4481(3) 0.7962(3) 0.0510(10) Uani 1 1 d . . .
C22 C 1.0424(5) 0.4620(4) 0.8611(3) 0.0545(11) Uani 1 1 d . A .
C23 C 1.1521(5) 0.4759(4) 0.9386(3) 0.0521(11) Uani 1 1 d . . .
C24 C 1.2528(5) 0.5506(4) 0.9536(3) 0.0624(12) Uani 1 1 d . A .
H24A H 1.2484 0.5960 0.9147 0.075 Uiso 1 1 calc R . .
C25 C 1.3616(6) 0.5604(5) 1.0255(4) 0.0705(14) Uani 1 1 d . . .
H25A H 1.4319 0.6119 1.0354 0.085 Uiso 1 1 calc R A .
C26 C 1.3662(6) 0.4945(5) 1.0823(4) 0.0723(15) Uani 1 1 d . A .
H26A H 1.4402 0.5006 1.1314 0.087 Uiso 1 1 calc R . .
C27 C 1.2655(6) 0.4208(5) 1.0685(3) 0.0733(16) Uani 1 1 d . . .
H27A H 1.2700 0.3758 1.1079 0.088 Uiso 1 1 calc R A .
C28 C 1.1570(5) 0.4108(4) 0.9976(3) 0.0645(13) Uani 1 1 d . A .
H28A H 1.0862 0.3601 0.9890 0.077 Uiso 1 1 calc R . .
C29 C 0.7668(5) 0.6699(3) 0.2738(3) 0.0518(10) Uani 1 1 d . . .
H29A H 0.7189 0.6243 0.2163 0.062 Uiso 1 1 calc R . .
H29B H 0.8577 0.6887 0.2651 0.062 Uiso 1 1 calc R . .
C30 C 0.6980(6) 0.7593(4) 0.2879(4) 0.0723(16) Uani 1 1 d . . .
H30A H 0.7466 0.8054 0.3448 0.087 Uiso 1 1 calc R . .
H30B H 0.6074 0.7407 0.2972 0.087 Uiso 1 1 calc R . .
C31 C 0.6899(6) 0.8096(5) 0.2052(5) 0.088(2) Uani 1 1 d . . .
H31A H 0.6519 0.7611 0.1473 0.105 Uiso 1 1 calc R . .
H31B H 0.6287 0.8584 0.2124 0.105 Uiso 1 1 calc R . .
C32 C 0.8192(7) 0.8577(5) 0.1957(5) 0.095(2) Uani 1 1 d . . .
H32A H 0.8817 0.8096 0.1914 0.114 Uiso 1 1 calc R . .
H32B H 0.8553 0.9083 0.2525 0.114 Uiso 1 1 calc R . .
C33 C 0.8122(8) 0.9034(5) 0.1121(5) 0.098(2) Uani 1 1 d . . .
H33A H 0.7512 0.9516 0.1159 0.117 Uiso 1 1 calc R . .
H33B H 0.7804 0.8534 0.0553 0.117 Uiso 1 1 calc R . .
H33C H 0.9005 0.9346 0.1110 0.117 Uiso 1 1 calc R . .
C39 C 0.8722(5) 0.8001(4) 0.7532(4) 0.0723(14) Uani 1 1 d . . .
H39 H 0.8145 0.7479 0.7040 0.087 Uiso 1 1 calc R . .
C40 C 1.4413(5) 0.7875(4) 0.8103(4) 0.0625(12) Uani 1 1 d . . .
H40 H 1.5014 0.7659 0.7671 0.075 Uiso 1 1 calc R . .
Cl1 Cl 0.39694(10) 0.39461(8) 0.29456(7) 0.0479(2) Uani 1 1 d . . .
Cl2 Cl 0.38945(11) 0.26806(8) 0.45250(8) 0.0529(2) Uani 1 1 d . . .
Cl3 Cl 0.7723(2) 0.88015(16) 0.7971(2) 0.1328(9) Uani 1 1 d . . .
Cl4 Cl 0.98919(17) 0.85713(13) 0.70151(13) 0.0915(5) Uani 1 1 d . . .
Cl5 Cl 0.9522(2) 0.74576(18) 0.83927(12) 0.1072(6) Uani 1 1 d . . .
Cl6 Cl 1.28454(16) 0.72008(16) 0.76637(13) 0.0999(5) Uani 1 1 d . . .
Cl7 Cl 1.4331(2) 0.90977(13) 0.81554(15) 0.1064(6) Uani 1 1 d . . .
Cl8 Cl 1.50534(19) 0.76675(17) 0.91856(13) 0.1040(6) Uani 1 1 d . . .
N1 N 0.6721(3) 0.4956(2) 0.4193(2) 0.0397(7) Uani 1 1 d . . .
N2 N 0.6627(3) 0.3963(2) 0.5495(2) 0.0397(7) Uani 1 1 d . . .
Pt Pt 0.534777(15) 0.390218(10) 0.430588(9) 0.03728(7) Uani 1 1 d . A .
C34 C 0.7242(5) 0.2996(4) 0.7678(3) 0.0576(12) Uani 1 1 d D A .
H34A H 0.7449 0.3417 0.8308 0.080 Uiso 0.41(2) 1 calc PR . .
H34B H 0.6296 0.2719 0.7552 0.080 Uiso 0.41(2) 1 calc PR . .
C35A C 0.806(3) 0.220(2) 0.766(2) 0.062(6) Uani 0.41(2) 1 d PD . .
H35A H 0.8955 0.2449 0.7589 0.075 Uiso 0.41(2) 1 calc PR A .
H35B H 0.7674 0.1690 0.7100 0.075 Uiso 0.41(2) 1 calc PR . .
C36A C 0.823(2) 0.1711(17) 0.8489(17) 0.080(6) Uani 0.41(2) 1 d PD A .
H36A H 0.8681 0.1138 0.8329 0.096 Uiso 0.41(2) 1 calc PR . .
H36B H 0.8830 0.2165 0.9017 0.096 Uiso 0.41(2) 1 calc PR . .
C37A C 0.705(3) 0.1407(14) 0.8798(13) 0.079(7) Uani 0.41(2) 1 d P . .
H37A H 0.6448 0.0956 0.8271 0.095 Uiso 0.41(2) 1 calc PR A .
H37B H 0.6607 0.1980 0.8970 0.095 Uiso 0.41(2) 1 calc PR . .
C38A C 0.726(5) 0.093(3) 0.960(2) 0.087(11) Uani 0.41(2) 1 d P A .
H38A H 0.7696 0.0361 0.9436 0.104 Uiso 0.41(2) 1 calc PR . .
H38B H 0.6397 0.0732 0.9743 0.104 Uiso 0.41(2) 1 calc PR . .
H38C H 0.7808 0.1383 1.0135 0.104 Uiso 0.41(2) 1 calc PR . .
C34B C 0.7242 0.2996 0.7678 0.050 Uiso 0.00 1 d PD A 1
H34C H 0.6287 0.2895 0.7696 0.080 Uiso 0.59(2) 1 calc PR B 1
H34D H 0.7723 0.3344 0.8304 0.080 Uiso 0.59(2) 1 calc PR B 1
C35B C 0.772(3) 0.2020(17) 0.7437(17) 0.111(10) Uani 0.59(2) 1 d PD A 1
H35C H 0.8694 0.2118 0.7488 0.133 Uiso 0.59(2) 1 calc PR B 1
H35D H 0.7315 0.1702 0.6786 0.133 Uiso 0.59(2) 1 calc PR B 1
C36B C 0.736(2) 0.1357(9) 0.8096(9) 0.091(6) Uani 0.59(2) 1 d PD A 1
H36C H 0.7648 0.0721 0.7899 0.109 Uiso 0.59(2) 1 calc PR B 1
H36D H 0.6383 0.1252 0.8028 0.109 Uiso 0.59(2) 1 calc PR B 1
C37B C 0.7998(17) 0.1776(9) 0.9154(9) 0.073(4) Uani 0.59(2) 1 d P A 1
H37C H 0.8964 0.1953 0.9219 0.088 Uiso 0.59(2) 1 calc PR B 1
H37D H 0.7621 0.2368 0.9380 0.088 Uiso 0.59(2) 1 calc PR B 1
C38B C 0.774(3) 0.1035(19) 0.9747(18) 0.095(9) Uani 0.59(2) 1 d P A 1
H38D H 0.7524 0.0386 0.9349 0.114 Uiso 0.59(2) 1 calc PR B 1
H38E H 0.6998 0.1186 1.0053 0.114 Uiso 0.59(2) 1 calc PR B 1
H38F H 0.8535 0.1061 1.0220 0.114 Uiso 0.59(2) 1 calc PR B 1

loop_
_atom_site_aniso_label
_atom_site_aniso_U_11
_atom_site_aniso_U_22
_atom_site_aniso_U_33
_atom_site_aniso_U_23
_atom_site_aniso_U_13
_atom_site_aniso_U_12
C1 0.052(2) 0.039(2) 0.0381(19) 0.0113(16) 0.0034(17) 0.0011(18)
C2 0.055(2) 0.041(2) 0.044(2) 0.0162(17) 0.0134(19) 0.0063(19)
C3 0.051(2) 0.037(2) 0.045(2) 0.0122(17) 0.0147(18) 0.0046(18)
C4 0.043(2) 0.0339(19) 0.0425(19) 0.0092(16) 0.0055(17) 0.0019(17)
C5 0.041(2) 0.046(2) 0.049(2) 0.0098(19) 0.0013(18) -0.0012(19)
C6 0.045(2) 0.046(2) 0.044(2) 0.0061(18) -0.0015(18) 0.0055(19)
C7 0.041(2) 0.043(2) 0.0409(19) 0.0131(17) 0.0042(17) 0.0101(18)
C8 0.047(2) 0.050(2) 0.0382(19) 0.0142(18) 0.0046(17) 0.014(2)
C9 0.058(3) 0.048(2) 0.041(2) 0.0196(18) 0.0091(19) 0.011(2)
C10 0.050(2) 0.044(2) 0.048(2) 0.0185(18) 0.0090(19) 0.0039(19)
C11 0.041(2) 0.0347(19) 0.0369(18) 0.0098(15) 0.0044(16) 0.0061(17)
C12 0.043(2) 0.0330(19) 0.0370(18) 0.0099(15) 0.0066(16) 0.0034(16)
C13 0.056(3) 0.042(2) 0.050(2) 0.0124(19) 0.012(2) 0.003(2)
C14 0.065(3) 0.049(3) 0.054(2) 0.017(2) 0.025(2) 0.003(2)
C15 0.061(3) 0.044(2) 0.057(2) 0.010(2) 0.026(2) -0.005(2)
C16 0.064(3) 0.047(3) 0.084(3) 0.020(2) 0.021(3) 0.001(2)
C17 0.083(4) 0.043(3) 0.112(5) 0.023(3) 0.034(4) -0.002(3)
C18 0.065(3) 0.057(3) 0.100(4) 0.006(3) 0.026(3) -0.017(3)
C19 0.063(3) 0.079(4) 0.088(4) 0.015(3) 0.010(3) -0.014(3)
C20 0.071(3) 0.068(3) 0.067(3) 0.022(3) 0.012(3) -0.007(3)
C21 0.056(3) 0.052(3) 0.049(2) 0.017(2) 0.009(2) 0.015(2)
C22 0.066(3) 0.058(3) 0.041(2) 0.014(2) 0.006(2) 0.020(2)
C23 0.055(3) 0.066(3) 0.037(2) 0.014(2) 0.0032(19) 0.022(2)
C24 0.068(3) 0.069(3) 0.050(2) 0.019(2) 0.002(2) 0.014(3)
C25 0.063(3) 0.082(4) 0.058(3) 0.010(3) -0.002(2) 0.002(3)
C26 0.062(3) 0.100(5) 0.052(3) 0.020(3) -0.005(2) 0.020(3)
C27 0.079(4) 0.095(4) 0.052(3) 0.036(3) 0.001(3) 0.027(4)
C28 0.061(3) 0.079(4) 0.055(3) 0.025(3) 0.001(2) 0.014(3)
C29 0.066(3) 0.048(2) 0.045(2) 0.0191(19) 0.013(2) 0.003(2)
C30 0.077(3) 0.084(4) 0.080(3) 0.048(3) 0.033(3) 0.033(3)
C31 0.083(4) 0.104(5) 0.104(4) 0.070(4) 0.028(4) 0.036(4)
C32 0.100(5) 0.091(5) 0.110(5) 0.066(4) 0.015(4) 0.010(4)
C33 0.116(5) 0.093(5) 0.101(5) 0.060(4) 0.025(4) 0.014(4)
C39 0.059(3) 0.064(3) 0.084(4) -0.001(3) 0.011(3) 0.000(3)
C40 0.052(3) 0.061(3) 0.072(3) 0.012(2) 0.008(2) 0.009(2)
Cl1 0.0484(5) 0.0470(5) 0.0426(5) 0.0101(4) -0.0054(4) 0.0040(5)
Cl2 0.0485(6) 0.0444(6) 0.0632(6) 0.0202(5) 0.0027(5) -0.0079(5)
Cl3 0.0992(14) 0.0908(13) 0.195(2) -0.0298(14) 0.0617(16) 0.0111(11)
Cl4 0.0882(11) 0.0764(10) 0.1129(12) 0.0197(9) 0.0333(10) 0.0038(8)
Cl5 0.0963(12) 0.1441(18) 0.0772(10) 0.0285(11) 0.0090(9) 0.0025(12)
Cl6 0.0594(8) 0.1248(15) 0.1035(12) 0.0170(11) 0.0043(8) -0.0097(9)
Cl7 0.1271(15) 0.0709(10) 0.1341(15) 0.0310(10) 0.0410(13) 0.0307(10)
Cl8 0.0961(12) 0.1255(16) 0.0891(10) 0.0341(11) -0.0057(9) 0.0295(12)
N1 0.0449(18) 0.0379(17) 0.0339(15) 0.0097(13) 0.0018(13) 0.0011(15)
N2 0.0450(18) 0.0344(16) 0.0409(16) 0.0137(14) 0.0073(14) 0.0016(14)
Pt 0.03966(10) 0.03273(9) 0.03743(9) 0.00958(6) 0.00184(6) 0.00131(6)
C34 0.070(3) 0.061(3) 0.050(2) 0.028(2) 0.013(2) 0.013(2)
C35A 0.084(10) 0.061(13) 0.058(14) 0.022(10) 0.037(10) 0.028(9)
C36A 0.086(13) 0.084(13) 0.085(13) 0.045(11) 0.023(10) 0.026(10)
C37A 0.113(18) 0.064(9) 0.072(11) 0.032(8) 0.026(11) 0.018(11)
C38A 0.14(3) 0.087(17) 0.047(12) 0.019(11) 0.039(18) 0.031(19)
C35B 0.25(3) 0.047(8) 0.051(9) 0.024(8) 0.050(13) 0.040(12)
C36B 0.175(17) 0.050(6) 0.058(7) 0.028(5) 0.032(9) 0.018(8)
C37B 0.097(10) 0.059(6) 0.067(7) 0.032(5) 0.011(7) 0.005(7)
C38B 0.15(2) 0.073(9) 0.058(8) 0.038(7) 0.000(10) -0.011(11)

loop_
_atom_type_symbol
_atom_type_description
_atom_type_scat_dispersion_real
_atom_type_scat_dispersion_imag
_atom_type_scat_source
C C 0.0033 0.0016 'International Tables Vol C Tables 4.2.6.8 and 6.1.1.4'
H H 0.0000 0.0000 'International Tables Vol C Tables 4.2.6.8 and 6.1.1.4'
Cl Cl 0.1484 0.1585 'International Tables Vol C Tables 4.2.6.8 and 6.1.1.4'
N N 0.0061 0.0033 'International Tables Vol C Tables 4.2.6.8 and 6.1.1.4'
Pt Pt -1.7033 8.3905 'International Tables Vol C Tables 4.2.6.8 and 6.1.1.4'

loop_
_exptl_crystal_face_index_h
_exptl_crystal_face_index_k
_exptl_crystal_face_index_l
_exptl_crystal_face_perp_dist
0 0 -1 0.1430
0 0 1 0.1330
0 1 0 0.1230
0 -1 0 0.0970
-1 0 0 0.2690
1 0 0 0.2740

loop_
_geom_angle_atom_site_label_1
_geom_angle_atom_site_label_2
_geom_angle_atom_site_label_3
_geom_angle
_geom_angle_site_symmetry_1
_geom_angle_site_symmetry_3
_geom_angle_publ_flag
N1 C1 C2 124.3(4) . . ?
N1 C1 H1A 117.9 . . ?
C2 C1 H1A 117.9 . . ?
C3 C2 C1 118.4(3) . . ?
C3 C2 C29 121.7(4) . . ?
C1 C2 C29 119.8(4) . . ?
C2 C3 C4 119.0(4) . . ?
C2 C3 C13 122.2(4) . . ?
C4 C3 C13 118.8(4) . . ?
C12 C4 C5 118.7(3) . . ?
C12 C4 C3 117.2(4) . . ?
C5 C4 C3 124.1(4) . . ?
C6 C5 C4 120.5(4) . . ?
C6 C5 H5A 119.7 . . ?
C4 C5 H5A 119.7 . . ?
C5 C6 C7 122.1(4) . . ?
C5 C6 H6A 118.9 . . ?
C7 C6 H6A 118.9 . . ?
C11 C7 C6 118.2(3) . . ?
C11 C7 C8 117.0(4) . . ?
C6 C7 C8 124.7(4) . . ?
C9 C8 C7 119.2(4) . . ?
C9 C8 C21 121.7(4) . . ?
C7 C8 C21 119.1(4) . . ?
C8 C9 C10 118.9(4) . . ?
C8 C9 C34 122.1(4) . . ?
C10 C9 C34 119.0(4) . . ?
N2 C10 C9 123.7(4) . . ?
N2 C10 H10A 118.2 . . ?
C9 C10 H10A 118.2 . . ?
N2 C11 C7 123.6(3) . . ?
N2 C11 C12 116.3(3) . . ?
C7 C11 C12 120.1(4) . . ?
N1 C12 C4 123.9(3) . . ?
N1 C12 C11 115.7(3) . . ?
C4 C12 C11 120.4(4) . . ?
C14 C13 C3 172.9(5) . . ?
C13 C14 C15 177.7(5) . . ?
C20 C15 C16 119.7(5) . . ?
C20 C15 C14 120.4(4) . . ?
C16 C15 C14 119.9(5) . . ?
C17 C16 C15 119.7(5) . . ?
C17 C16 H16A 120.2 . . ?
C15 C16 H16A 120.2 . . ?
C18 C17 C16 120.4(5) . . ?
C18 C17 H17A 119.8 . . ?
C16 C17 H17A 119.8 . . ?
C17 C18 C19 120.3(5) . . ?
C17 C18 H18A 119.9 . . ?
C19 C18 H18A 119.9 . . ?
C20 C19 C18 119.9(6) . . ?
C20 C19 H19A 120.0 . . ?
C18 C19 H19A 120.0 . . ?
C19 C20 C15 119.9(5) . . ?
C19 C20 H20A 120.0 . . ?
C15 C20 H20A 120.0 . . ?
C22 C21 C8 177.0(5) . . ?
C21 C22 C23 177.2(5) . . ?
C24 C23 C28 119.7(4) . . ?
C24 C23 C22 120.8(4) . . ?
C28 C23 C22 119.5(5) . . ?
C23 C24 C25 120.4(5) . . ?
C23 C24 H24A 119.8 . . ?
C25 C24 H24A 119.8 . . ?
C26 C25 C24 119.2(6) . . ?
C26 C25 H25A 120.4 . . ?
C24 C25 H25A 120.4 . . ?
C27 C26 C25 120.6(5) . . ?
C27 C26 H26A 119.7 . . ?
C25 C26 H26A 119.7 . . ?
C26 C27 C28 120.5(5) . . ?
C26 C27 H27A 119.7 . . ?
C28 C27 H27A 119.7 . . ?
C27 C28 C23 119.5(5) . . ?
C27 C28 H28A 120.2 . . ?
C23 C28 H28A 120.2 . . ?
C2 C29 C30 113.3(4) . . ?
C2 C29 H29A 108.9 . . ?
C30 C29 H29A 108.9 . . ?
C2 C29 H29B 108.9 . . ?
C30 C29 H29B 108.9 . . ?
H29A C29 H29B 107.7 . . ?
C29 C30 C31 112.7(4) . . ?
C29 C30 H30A 109.1 . . ?
C31 C30 H30A 109.1 . . ?
C29 C30 H30B 109.1 . . ?
C31 C30 H30B 109.1 . . ?
H30A C30 H30B 107.8 . . ?
C32 C31 C30 114.0(5) . . ?
C32 C31 H31A 108.7 . . ?
C30 C31 H31A 108.7 . . ?
C32 C31 H31B 108.7 . . ?
C30 C31 H31B 108.7 . . ?
H31A C31 H31B 107.6 . . ?
C31 C32 C33 114.0(6) . . ?
C31 C32 H32A 108.7 . . ?
C33 C32 H32A 108.7 . . ?
C31 C32 H32B 108.7 . . ?
C33 C32 H32B 108.7 . . ?
H32A C32 H32B 107.6 . . ?
C32 C33 H33A 109.5 . . ?
C32 C33 H33B 109.5 . . ?
H33A C33 H33B 109.5 . . ?
C32 C33 H33C 109.5 . . ?
H33A C33 H33C 109.5 . . ?
H33B C33 H33C 109.5 . . ?
Cl3 C39 Cl5 111.7(3) . . ?
Cl3 C39 Cl4 111.1(3) . . ?
Cl5 C39 Cl4 110.3(3) . . ?
Cl3 C39 H39 107.9 . . ?
Cl5 C39 H39 107.9 . . ?
Cl4 C39 H39 107.9 . . ?
Cl8 C40 Cl7 111.1(3) . . ?
Cl8 C40 Cl6 110.3(3) . . ?
Cl7 C40 Cl6 110.4(3) . . ?
Cl8 C40 H40 108.3 . . ?
Cl7 C40 H40 108.3 . . ?
Cl6 C40 H40 108.3 . . ?
C1 N1 C12 117.2(3) . . ?
C1 N1 Pt 129.6(3) . . ?
C12 N1 Pt 113.2(2) . . ?
C10 N2 C11 117.6(3) . . ?
C10 N2 Pt 129.2(3) . . ?
C11 N2 Pt 113.2(2) . . ?
N2 Pt N1 81.59(12) . . ?
N2 Pt Cl1 175.62(9) . . ?
N1 Pt Cl1 94.21(9) . . ?
N2 Pt Cl2 94.18(9) . . ?
N1 Pt Cl2 175.69(9) . . ?
Cl1 Pt Cl2 90.03(4) . . ?
C35A C34 C9 113.6(10) . . ?
C35A C34 H34A 108.8 . . ?
C9 C34 H34A 108.8 . . ?
C35A C34 H34B 108.8 . . ?
C9 C34 H34B 108.8 . . ?
H34A C34 H34B 107.7 . . ?
C34 C35A C36A 118.4(16) . . ?
C34 C35A H35A 107.7 . . ?
C36A C35A H35A 107.7 . . ?
C34 C35A H35B 107.7 . . ?
C36A C35A H35B 107.7 . . ?
H35A C35A H35B 107.1 . . ?
C37A C36A C35A 117.0(19) . . ?
C37A C36A H36A 108.0 . . ?
C35A C36A H36A 108.0 . . ?
C37A C36A H36B 108.0 . . ?
C35A C36A H36B 108.0 . . ?
H36A C36A H36B 107.3 . . ?
C36A C37A C38A 115(2) . . ?
C36A C37A H37A 108.4 . . ?
C38A C37A H37A 108.4 . . ?
C36A C37A H37B 108.4 . . ?
C38A C37A H37B 108.4 . . ?
H37A C37A H37B 107.5 . . ?
C37A C38A H38A 109.5 . . ?
C37A C38A H38B 109.5 . . ?
H38A C38A H38B 109.5 . . ?
C37A C38A H38C 109.5 . . ?
H38A C38A H38C 109.5 . . ?
H38B C38A H38C 109.5 . . ?
C36B C35B H35C 109.4 . . ?
C36B C35B H35D 109.4 . . ?
H35C C35B H35D 108.0 . . ?
C35B C36B C37B 113.9(16) . . ?
C35B C36B H36C 108.8 . . ?
C37B C36B H36C 108.8 . . ?
C35B C36B H36D 108.8 . . ?
C37B C36B H36D 108.8 . . ?
H36C C36B H36D 107.7 . . ?
C38B C37B C36B 111.2(15) . . ?
C38B C37B H37C 109.4 . . ?
C36B C37B H37C 109.4 . . ?
C38B C37B H37D 109.4 . . ?
C36B C37B H37D 109.4 . . ?
H37C C37B H37D 108.0 . . ?
C37B C38B H38D 109.5 . . ?
C37B C38B H38E 109.5 . . ?
H38D C38B H38E 109.5 . . ?
C37B C38B H38F 109.5 . . ?
H38D C38B H38F 109.5 . . ?
H38E C38B H38F 109.5 . . ?

loop_
_geom_bond_atom_site_label_1
_geom_bond_atom_site_label_2
_geom_bond_distance
_geom_bond_site_symmetry_2
_geom_bond_publ_flag
C1 N1 1.329(5) . ?
C1 C2 1.396(6) . ?
C1 H1A 0.9500 . ?
C2 C3 1.391(6) . ?
C2 C29 1.514(5) . ?
C3 C4 1.432(5) . ?
C3 C13 1.435(6) . ?
C4 C12 1.388(6) . ?
C4 C5 1.422(6) . ?
C5 C6 1.358(6) . ?
C5 H5A 0.9500 . ?
C6 C7 1.412(6) . ?
C6 H6A 0.9500 . ?
C7 C11 1.393(5) . ?
C7 C8 1.429(5) . ?
C8 C9 1.387(6) . ?
C8 C21 1.448(6) . ?
C9 C10 1.388(6) . ?
C9 C34 1.517(5) . ?
C10 N2 1.336(5) . ?
C10 H10A 0.9500 . ?
C11 N2 1.365(5) . ?
C11 C12 1.429(5) . ?
C12 N1 1.368(5) . ?
C13 C14 1.171(6) . ?
C14 C15 1.449(7) . ?
C15 C20 1.386(7) . ?
C15 C16 1.393(6) . ?
C16 C17 1.383(8) . ?
C16 H16A 0.9500 . ?
C17 C18 1.369(9) . ?
C17 H17A 0.9500 . ?
C18 C19 1.384(8) . ?
C18 H18A 0.9500 . ?
C19 C20 1.384(8) . ?
C19 H19A 0.9500 . ?
C20 H20A 0.9500 . ?
C21 C22 1.168(6) . ?
C22 C23 1.445(6) . ?
C23 C24 1.369(8) . ?
C23 C28 1.397(6) . ?
C24 C25 1.392(7) . ?
C24 H24A 0.9500 . ?
C25 C26 1.382(8) . ?
C25 H25A 0.9500 . ?
C26 C27 1.361(9) . ?
C26 H26A 0.9500 . ?
C27 C28 1.381(7) . ?
C27 H27A 0.9500 . ?
C28 H28A 0.9500 . ?
C29 C30 1.517(7) . ?
C29 H29A 0.9900 . ?
C29 H29B 0.9900 . ?
C30 C31 1.539(7) . ?
C30 H30A 0.9900 . ?
C30 H30B 0.9900 . ?
C31 C32 1.484(9) . ?
C31 H31A 0.9900 . ?
C31 H31B 0.9900 . ?
C32 C33 1.511(7) . ?
C32 H32A 0.9900 . ?
C32 H32B 0.9900 . ?
C33 H33A 0.9800 . ?
C33 H33B 0.9800 . ?
C33 H33C 0.9800 . ?
C39 Cl3 1.728(6) . ?
C39 Cl5 1.757(6) . ?
C39 Cl4 1.759(6) . ?
C39 H39 1.0000 . ?
C40 Cl8 1.733(5) . ?
C40 Cl7 1.740(5) . ?
C40 Cl6 1.750(5) . ?
C40 H40 1.0000 . ?
Cl1 Pt 2.2911(10) . ?
Cl2 Pt 2.2942(10) . ?
N1 Pt 2.013(3) . ?
N2 Pt 2.009(3) . ?
C34 C35A 1.49(3) . ?
C34 H34A 0.9900 . ?
C34 H34B 0.9900 . ?
C35A C36A 1.52(3) . ?
C35A H35A 0.9900 . ?
C35A H35B 0.9900 . ?
C36A C37A 1.43(3) . ?
C36A H36A 0.9900 . ?
C36A H36B 0.9900 . ?
C37A C38A 1.48(4) . ?
C37A H37A 0.9900 . ?
C37A H37B 0.9900 . ?
C38A H38A 0.9800 . ?
C38A H38B 0.9800 . ?
C38A H38C 0.9800 . ?
C35B C36B 1.56(2) . ?
C35B H35C 0.9900 . ?
C35B H35D 0.9900 . ?
C36B C37B 1.58(3) . ?
C36B H36C 0.9900 . ?
C36B H36D 0.9900 . ?
C37B C38B 1.54(3) . ?
C37B H37C 0.9900 . ?
C37B H37D 0.9900 . ?
C38B H38D 0.9800 . ?
C38B H38E 0.9800 . ?
C38B H38F 0.9800 . ?

loop_
_geom_torsion_atom_site_label_1
_geom_torsion_atom_site_label_2
_geom_torsion_atom_site_label_3
_geom_torsion_atom_site_label_4
_geom_torsion
_geom_torsion_site_symmetry_1
_geom_torsion_site_symmetry_2
_geom_torsion_site_symmetry_3
_geom_torsion_site_symmetry_4
_geom_torsion_publ_flag
N1 C1 C2 C3 -1.1(6) . . . . ?
N1 C1 C2 C29 -179.6(4) . . . . ?
C1 C2 C3 C4 2.8(6) . . . . ?
C29 C2 C3 C4 -178.6(4) . . . . ?
C1 C2 C3 C13 -175.8(4) . . . . ?
C29 C2 C3 C13 2.8(6) . . . . ?
C2 C3 C4 C12 -2.5(6) . . . . ?
C13 C3 C4 C12 176.1(4) . . . . ?
C2 C3 C4 C5 177.7(4) . . . . ?
C13 C3 C4 C5 -3.7(6) . . . . ?
C12 C4 C5 C6 -0.8(6) . . . . ?
C3 C4 C5 C6 179.0(4) . . . . ?
C4 C5 C6 C7 0.0(6) . . . . ?
C5 C6 C7 C11 0.6(6) . . . . ?
C5 C6 C7 C8 -177.4(4) . . . . ?
C11 C7 C8 C9 0.6(6) . . . . ?
C6 C7 C8 C9 178.6(4) . . . . ?
C11 C7 C8 C21 179.8(4) . . . . ?
C6 C7 C8 C21 -2.1(6) . . . . ?
C7 C8 C9 C10 0.5(6) . . . . ?
C21 C8 C9 C10 -178.8(4) . . . . ?
C7 C8 C9 C34 179.8(4) . . . . ?
C21 C8 C9 C34 0.5(6) . . . . ?
C8 C9 C10 N2 -0.8(6) . . . . ?
C34 C9 C10 N2 179.8(4) . . . . ?
C6 C7 C11 N2 -179.5(4) . . . . ?
C8 C7 C11 N2 -1.3(6) . . . . ?
C6 C7 C11 C12 -0.4(5) . . . . ?
C8 C7 C11 C12 177.7(3) . . . . ?
C5 C4 C12 N1 -179.8(4) . . . . ?
C3 C4 C12 N1 0.4(6) . . . . ?
C5 C4 C12 C11 0.9(6) . . . . ?
C3 C4 C12 C11 -178.9(3) . . . . ?
N2 C11 C12 N1 -0.5(5) . . . . ?
C7 C11 C12 N1 -179.7(3) . . . . ?
N2 C11 C12 C4 178.8(3) . . . . ?
C7 C11 C12 C4 -0.3(6) . . . . ?
C20 C15 C16 C17 -0.8(7) . . . . ?
C14 C15 C16 C17 179.9(5) . . . . ?
C15 C16 C17 C18 0.1(8) . . . . ?
C16 C17 C18 C19 0.9(9) . . . . ?
C17 C18 C19 C20 -1.3(9) . . . . ?
C18 C19 C20 C15 0.6(9) . . . . ?
C16 C15 C20 C19 0.4(8) . . . . ?
C14 C15 C20 C19 179.8(5) . . . . ?
C28 C23 C24 C25 1.8(7) . . . . ?
C22 C23 C24 C25 -176.5(5) . . . . ?
C23 C24 C25 C26 -0.7(8) . . . . ?
C24 C25 C26 C27 -0.2(9) . . . . ?
C25 C26 C27 C28 -0.1(9) . . . . ?
C26 C27 C28 C23 1.3(8) . . . . ?
C24 C23 C28 C27 -2.1(8) . . . . ?
C22 C23 C28 C27 176.2(5) . . . . ?
C3 C2 C29 C30 -86.1(6) . . . . ?
C1 C2 C29 C30 92.4(5) . . . . ?
C2 C29 C30 C31 -179.3(5) . . . . ?
C29 C30 C31 C32 -70.1(8) . . . . ?
C30 C31 C32 C33 177.4(6) . . . . ?
C2 C1 N1 C12 -1.0(6) . . . . ?
C2 C1 N1 Pt 177.4(3) . . . . ?
C4 C12 N1 C1 1.4(6) . . . . ?
C11 C12 N1 C1 -179.3(3) . . . . ?
C4 C12 N1 Pt -177.4(3) . . . . ?
C11 C12 N1 Pt 1.9(4) . . . . ?
C9 C10 N2 C11 0.1(6) . . . . ?
C9 C10 N2 Pt -176.2(3) . . . . ?
C7 C11 N2 C10 1.0(6) . . . . ?
C12 C11 N2 C10 -178.1(3) . . . . ?
C7 C11 N2 Pt 177.9(3) . . . . ?
C12 C11 N2 Pt -1.2(4) . . . . ?
C10 N2 Pt N1 178.2(4) . . . . ?
C11 N2 Pt N1 1.7(3) . . . . ?
C10 N2 Pt Cl2 -2.6(3) . . . . ?
C11 N2 Pt Cl2 -179.1(2) . . . . ?
C1 N1 Pt N2 179.5(4) . . . . ?
C12 N1 Pt N2 -2.0(3) . . . . ?
C1 N1 Pt Cl1 -1.8(3) . . . . ?
C12 N1 Pt Cl1 176.7(2) . . . . ?
C8 C9 C34 C35A -77.8(15) . . . . ?
C10 C9 C34 C35A 101.5(15) . . . . ?
C9 C34 C35A C36A 163.3(18) . . . . ?
C34 C35A C36A C37A 49(4) . . . . ?
C35A C36A C37A C38A 179(2) . . . . ?
C35B C36B C37B C38B -173.0(19) . . . . ?
